data_1544865
loop_
_publ_author_name
'Nishio-Hamane, D.'
'Minakawa, T.'
'Ohgoshi, Y.'

_publ_section_title
;
 Takanawaite-(Y), a new mineral of the M-type polymorph with Y(Ta,Nb)O4
 from Takanawa Mountain, Ehime Prefecture, Japan
;
_journal_name_full 'Journal of Mineralogical and Petrological Sciences'
_journal_page_first 335
_journal_page_last 344
_journal_volume 108
_journal_year 2013
_chemical_formula_sum 'Dy0.08 Nb0.45 O4 Ta0.57 Y0.75'
_chemical_name_common Y(Ta,Nb)O4
_chemical_name_mineral takanawaite-(Y)
_space_group_IT_number 15
_space_group_name_H-M_alt 'I 1 2/a 1'
_symmetry_space_group_name_Hall '-I 2ya'
_symmetry_space_group_name_H-M 'I 1 2/a 1'
_cell_angle_alpha 90
_cell_angle_beta 94.993(14)
_cell_angle_gamma 90
_cell_formula_units_Z 4
_cell_length_a 5.3182(8)
_cell_length_b 10.9583(13)
_cell_length_c 5.0595(7)
_cell_volume 293.74(7)
_cod_data_source_file takanawaite-Y.cif
_cod_data_source_block takanawaite-Y
_cod_original_formula_sum 'Y0.75 Dy0.08 Ta0.57 Nb0.45 O4'
_cod_database_code 1544865

loop_
_space_group_symop_operation_xyz
'x, y, z'
'-x, -y, -z'
'-x+1/2, y, -z'
'x+1/2, -y, z'
'x+1/2, y+1/2, z+1/2'
'-x+1/2, -y+1/2, -z+1/2'
'-x, y+1/2, -z+1/2'
'x, -y+1/2, z+1/2'

loop_
_atom_site_label
_atom_site_occupancy
_atom_site_fract_x
_atom_site_fract_y
_atom_site_fract_z
_atom_site_adp_type
_atom_site_B_iso_or_equiv
_atom_site_type_symbol
Y 1.0 0.250000 0.12010(10) 0.000000 Biso 1.000000 Y
TaNb 0.57 0.250000 0.6453(7) 0.000000 Biso 1.000000 Ta
TaNb 0.45 0.250000 0.6453(7) 0.000000 Biso 1.000000 Nb
O1 1.0 -0.0120(10) 0.7152(4) -0.791(2) Biso 1.000000 O
O2 1.0 -0.0890(10) 0.4570(4) -0.7370(10) Biso 1.000000 O
